data_7235205
loop_
_publ_author_name
'Dort\'ez, Silvia'
'Fern\'andez-Palacio, Francisco'
'Dami\'an, Jes\'us'
'Gaiteiro, Carlos'
'Ramos, Javier'
'G\'omez-Sal, Pilar'
'Mosquera, Marta E. G.'

_publ_section_title
;
 Halogen bonding (HaB) in E--I&#x22EF;X--M systems: influence of the
 halogen donor on the HaB nature
;
_journal_issue 5
_journal_name_full CrystEngComm
_journal_page_first 870
_journal_page_last 877
_journal_paper_doi 10.1039/C9CE01449G
_journal_volume 22
_journal_year 2020
_chemical_compound_source 'synthesis as described'
_chemical_formula_moiety 'C28 H40 Cl6 F4 I2 N4 Ru1'
_chemical_formula_sum 'C28 H40 Cl6 F4 I2 N4 Ru'
_chemical_formula_weight 1076.21
_space_group_crystal_system triclinic
_space_group_IT_number 2
_space_group_name_Hall '-P 1'
_space_group_name_H-M_alt 'P -1'
_atom_sites_solution_hydrogens geom
_atom_sites_solution_primary direct
_atom_sites_solution_secondary difmap
_audit_conform_dict_location ftp://ftp.iucr.org/pub/cif_core.dic
_audit_conform_dict_name cif_core.dic
_audit_conform_dict_version 2.4
_audit_creation_date 2012-06-12T12:10:58-00:00
_audit_creation_method 'WinGX routine CIF_UPDATE'
_audit_update_record
;
2019-07-30 deposited with the CCDC.	2019-11-18 downloaded from the CCDC.
;
_cell_angle_alpha 88.54(2)
_cell_angle_beta 69.663(12)
_cell_angle_gamma 86.654(16)
_cell_formula_units_Z 1
_cell_length_a 9.1900(5)
_cell_length_b 9.434(2)
_cell_length_c 13.143(3)
_cell_measurement_reflns_used 245
_cell_measurement_temperature 200(2)
_cell_measurement_theta_max 16.13
_cell_measurement_theta_min 3.45
_cell_measurement_wavelength 0.71073
_cell_volume 1066.6(3)
_computing_cell_refinement 'Dirax/lsq (Duisenberg & Schreurs, 1989-2000)'
_computing_data_collection 'Collect (Bruker AXS BV, 1997-2004)'
_computing_data_reduction 'EvalCCD (Duisenberg & Schreurs 1990-2000)'
_computing_molecular_graphics 'Ortep-3 for Windows (Farrugia, 1997)'
_computing_publication_material 'WinGX publication routines (Farrugia, 1999)'
_computing_structure_refinement 'SHELXL-97 (Sheldrick, 2008)'
_computing_structure_solution 'SIR2004 (Giacovazzo et al, 2004)'
_diffrn_ambient_temperature 200(2)
_diffrn_detector 'CCD plate'
_diffrn_detector_area_resol_mean 9
_diffrn_measured_fraction_theta_full 0.99
_diffrn_measured_fraction_theta_max 0.99
_diffrn_measurement_device '95mm CCD camera on \k-goniostat'
_diffrn_measurement_device_type KappaCCD
_diffrn_measurement_method 'CCD rotation images, thick slices'
_diffrn_orient_matrix_type X=UH
_diffrn_orient_matrix_UB_11 0.01
_diffrn_orient_matrix_UB_12 0
_diffrn_orient_matrix_UB_13 0
_diffrn_orient_matrix_UB_21 0
_diffrn_orient_matrix_UB_22 0.01
_diffrn_orient_matrix_UB_23 0
_diffrn_orient_matrix_UB_31 0
_diffrn_orient_matrix_UB_32 0
_diffrn_orient_matrix_UB_33 0.01
_diffrn_radiation_monochromator graphite
_diffrn_radiation_probe x-ray
_diffrn_radiation_type MoK\a
_diffrn_radiation_wavelength 0.71073
_diffrn_reflns_av_R_equivalents 0.0295
_diffrn_reflns_av_unetI/netI 0.0628
_diffrn_reflns_limit_h_max 11
_diffrn_reflns_limit_h_min -11
_diffrn_reflns_limit_k_max 12
_diffrn_reflns_limit_k_min -12
_diffrn_reflns_limit_l_max 17
_diffrn_reflns_limit_l_min -17
_diffrn_reflns_number 9023
_diffrn_reflns_reduction_process
;
 Scaled and merged with Sortav
 R.H. Blessing, (1987) Cryst. Rev. 1, 3-58
 R.H. Blessing, (1989) J. Appl. Cryst. 22, 396-397
;
_diffrn_reflns_theta_full 27.5
_diffrn_reflns_theta_max 27.5
_diffrn_reflns_theta_min 3.12
_diffrn_source 'Enraf Nonius FR590'
_exptl_absorpt_coefficient_mu 2.231
_exptl_absorpt_correction_T_max 0.546
_exptl_absorpt_correction_T_min 0.462
_exptl_absorpt_correction_type multi-scan
_exptl_absorpt_process_details
;
 R.H. Blessing, Acta Cryst. (1995), A51, 33-38
;
_exptl_crystal_colour yellow
_exptl_crystal_density_diffrn 1.675
_exptl_crystal_density_method 'not measured'
_exptl_crystal_description prism
_exptl_crystal_F_000 524
_exptl_crystal_size_max 0.39
_exptl_crystal_size_mid 0.3
_exptl_crystal_size_min 0.24
_refine_diff_density_max 1.257
_refine_diff_density_min -1.298
_refine_diff_density_rms 0.154
_refine_ls_extinction_method none
_refine_ls_goodness_of_fit_ref 0.916
_refine_ls_hydrogen_treatment constr
_refine_ls_matrix_type full
_refine_ls_number_parameters 205
_refine_ls_number_reflns 4846
_refine_ls_number_restraints 0
_refine_ls_restrained_S_all 0.916
_refine_ls_R_factor_all 0.0737
_refine_ls_R_factor_gt 0.036
_refine_ls_shift/su_max 0.076
_refine_ls_shift/su_mean 0.007
_refine_ls_structure_factor_coef Fsqd
_refine_ls_weighting_details 'calc w=1/[\s^2^(Fo^2^)+(0.0341P)^2^+3.1802P] where P=(Fo^2^+2Fc^2^)/3'
_refine_ls_weighting_scheme calc
_refine_ls_wR_factor_gt 0.0779
_refine_ls_wR_factor_ref 0.0914
_reflns_number_gt 3307
_reflns_number_total 4846
_reflns_threshold_expression >2\s(I)
_cod_data_source_file c9ce01449g13.cif
_cod_data_source_block 1b
_cod_depositor_comments
;Adding full bibliography for 7235204--7235206.cif.

 Adding full bibliography for 7235204--7235206.cif.
;
_cod_database_code 7235205

loop_
_space_group_symop_operation_xyz
'x, y, z'
'-x, -y, -z'

loop_
_atom_site_label
_atom_site_type_symbol
_atom_site_fract_x
_atom_site_fract_y
_atom_site_fract_z
_atom_site_U_iso_or_equiv
_atom_site_adp_type
_atom_site_occupancy
_atom_site_symmetry_multiplicity
_atom_site_calc_flag
_atom_site_refinement_flags
Ru1 Ru 0 0 0.5 0.02222(12) Uani 1 2 d S
I1 I 0.90306(4) 0.29948(3) 0.24080(2) 0.03736(11) Uani 1 1 d .
Cl1 Cl -0.21307(12) 0.12124(12) 0.45948(8) 0.0338(2) Uani 1 1 d .
Cl3 Cl 0.6528(3) 0.7195(2) 0.27464(18) 0.1096(8) Uani 1 1 d .
Cl4 Cl 0.5899(3) 1.0118(2) 0.23517(19) 0.1034(7) Uani 1 1 d .
C6 C 0.1241(5) 0.1726(5) 0.4585(3) 0.0275(9) Uani 1 1 d .
C1 C -0.0890(5) 0.0621(4) 0.6544(3) 0.0287(9) Uani 1 1 d .
F1 F 0.6982(3) 0.4632(3) 0.1175(2) 0.0472(7) Uani 1 1 d .
F2 F 1.2322(3) 0.3811(3) 0.0616(2) 0.0517(8) Uani 1 1 d .
N2 N -0.1383(4) 0.0931(4) 0.7451(3) 0.0353(9) Uani 1 1 d .
C2 C -0.1978(6) 0.1195(6) 0.8617(3) 0.0413(12) Uani 1 1 d .
C3 C -0.2789(8) -0.0116(7) 0.9154(5) 0.0718(19) Uani 1 1 d .
H3A H -0.2051 -0.0916 0.9005 0.108 Uiso 1 1 calc R
H3B H -0.3597 -0.0294 0.8874 0.108 Uiso 1 1 calc R
H3C H -0.3233 0.0026 0.9924 0.108 Uiso 1 1 calc R
C4 C -0.3100(8) 0.2484(7) 0.8834(5) 0.075(2) Uani 1 1 d .
H4A H -0.2556 0.3301 0.8486 0.113 Uiso 1 1 calc R
H4B H -0.3546 0.2642 0.9602 0.113 Uiso 1 1 calc R
H4C H -0.3911 0.2326 0.8552 0.113 Uiso 1 1 calc R
C5 C -0.0615(8) 0.1424(8) 0.8969(5) 0.0712(19) Uani 1 1 d .
H5A H 0.007 0.0587 0.8818 0.107 Uiso 1 1 calc R
H5B H -0.098 0.1613 0.9733 0.107 Uiso 1 1 calc R
H5C H -0.0065 0.2217 0.8579 0.107 Uiso 1 1 calc R
N1 N 0.1985(4) 0.2706(4) 0.4318(3) 0.0325(8) Uani 1 1 d .
C7 C 0.3017(6) 0.3872(5) 0.3889(4) 0.0399(11) Uani 1 1 d .
C8 C 0.3482(7) 0.3818(7) 0.2666(5) 0.0664(18) Uani 1 1 d .
H8A H 0.4031 0.2928 0.2407 0.1 Uiso 1 1 calc R
H8B H 0.4141 0.4582 0.2346 0.1 Uiso 1 1 calc R
H8C H 0.2567 0.3911 0.2469 0.1 Uiso 1 1 calc R
C9 C 0.4471(8) 0.3559(8) 0.4165(6) 0.079(2) Uani 1 1 d .
H9A H 0.4975 0.2682 0.3834 0.118 Uiso 1 1 calc R
H9B H 0.4198 0.3483 0.4938 0.118 Uiso 1 1 calc R
H9C H 0.5165 0.4314 0.3898 0.118 Uiso 1 1 calc R
C10 C 0.2159(9) 0.5208(7) 0.4348(9) 0.138(5) Uani 1 1 d .
H10A H 0.1888 0.5188 0.5123 0.208 Uiso 1 1 calc R
H10B H 0.123 0.5316 0.417 0.208 Uiso 1 1 calc R
H10C H 0.28 0.5992 0.4052 0.208 Uiso 1 1 calc R
C11 C 0.8495(5) 0.4810(5) 0.0610(3) 0.0317(10) Uani 1 1 d .
C12 C 0.9618(5) 0.4187(5) 0.0967(3) 0.0323(10) Uani 1 1 d .
C13 C 1.1149(6) 0.4386(5) 0.0328(3) 0.0358(11) Uani 1 1 d .
C14 C 0.6017(8) 0.8879(7) 0.3330(5) 0.0629(16) Uani 1 1 d .
H14A H 0.5023 0.8862 0.3917 0.076 Uiso 1 1 calc R
H14B H 0.6789 0.9145 0.3629 0.076 Uiso 1 1 calc R

loop_
_atom_site_aniso_label
_atom_site_aniso_U_11
_atom_site_aniso_U_22
_atom_site_aniso_U_33
_atom_site_aniso_U_23
_atom_site_aniso_U_13
_atom_site_aniso_U_12
Ru1 0.0276(2) 0.0225(2) 0.0158(2) 0.00356(17) -0.00523(18) -0.01172(18)
I1 0.03889(18) 0.0423(2) 0.02735(16) 0.00836(13) -0.00650(12) -0.00948(13)
Cl1 0.0325(6) 0.0380(6) 0.0309(6) 0.0089(5) -0.0106(4) -0.0070(4)
Cl3 0.1401(19) 0.0572(11) 0.0901(14) -0.0138(10) 0.0160(13) -0.0216(11)
Cl4 0.1350(19) 0.0858(15) 0.1022(16) 0.0073(12) -0.0571(14) -0.0106(13)
C6 0.029(2) 0.034(2) 0.0188(19) -0.0008(17) -0.0075(16) -0.0052(18)
C1 0.032(2) 0.027(2) 0.027(2) 0.0064(17) -0.0082(18) -0.0126(17)
F1 0.0292(14) 0.069(2) 0.0369(15) 0.0127(14) -0.0019(11) -0.0118(13)
F2 0.0348(15) 0.069(2) 0.0491(17) 0.0160(15) -0.0132(13) -0.0040(14)
N2 0.044(2) 0.037(2) 0.0216(19) 0.0000(16) -0.0061(16) -0.0070(17)
C2 0.048(3) 0.051(3) 0.019(2) -0.009(2) -0.005(2) 0.004(2)
C3 0.078(5) 0.076(5) 0.038(3) 0.007(3) 0.009(3) -0.007(4)
C4 0.093(5) 0.075(5) 0.056(4) -0.027(3) -0.027(4) 0.033(4)
C5 0.078(5) 0.094(5) 0.055(4) -0.022(4) -0.039(3) 0.004(4)
N1 0.036(2) 0.027(2) 0.034(2) 0.0047(16) -0.0092(16) -0.0164(16)
C7 0.040(3) 0.027(2) 0.049(3) 0.008(2) -0.008(2) -0.018(2)
C8 0.061(4) 0.086(5) 0.052(3) 0.029(3) -0.017(3) -0.032(3)
C9 0.075(5) 0.089(5) 0.097(5) 0.031(4) -0.056(4) -0.050(4)
C10 0.091(6) 0.032(4) 0.213(11) -0.027(5) 0.052(6) -0.023(4)
C11 0.027(2) 0.036(2) 0.027(2) -0.0009(18) -0.0011(17) -0.0095(18)
C12 0.036(2) 0.038(3) 0.020(2) 0.0030(18) -0.0050(18) -0.0114(19)
C13 0.047(3) 0.037(3) 0.027(2) 0.0037(19) -0.016(2) -0.014(2)
C14 0.070(4) 0.062(4) 0.050(3) -0.008(3) -0.009(3) -0.019(3)

loop_
_atom_type_symbol
_atom_type_description
_atom_type_scat_dispersion_real
_atom_type_scat_dispersion_imag
_atom_type_scat_source
C C 0.0033 0.0016 'International Tables Vol C Tables 4.2.6.8 and 6.1.1.4'
H H 0 0 'International Tables Vol C Tables 4.2.6.8 and 6.1.1.4'
N N 0.0061 0.0033 'International Tables Vol C Tables 4.2.6.8 and 6.1.1.4'
F F 0.0171 0.0103 'International Tables Vol C Tables 4.2.6.8 and 6.1.1.4'
Cl Cl 0.1484 0.1585 'International Tables Vol C Tables 4.2.6.8 and 6.1.1.4'
Ru Ru -1.2594 0.8363 'International Tables Vol C Tables 4.2.6.8 and 6.1.1.4'
I I -0.4742 1.8119 'International Tables Vol C Tables 4.2.6.8 and 6.1.1.4'

loop_
_exptl_crystal_face_index_h
_exptl_crystal_face_index_k
_exptl_crystal_face_index_l
_exptl_crystal_face_perp_dist
3 4 -1 0.242
-7 1 -11 0.162
10 1 13 0.206
0 2 3 0.101
14 -1 3 0.229
-1 -5 -7 0.207
-5 -1 -3 0.15
-1 -9 6 0.245

loop_
_geom_angle_atom_site_label_1
_geom_angle_atom_site_label_2
_geom_angle_atom_site_label_3
_geom_angle
_geom_angle_site_symmetry_1
_geom_angle_site_symmetry_3
C1 Ru1 C1 180.00(12) . 2_556
C1 Ru1 C6 91.30(16) . .
C1 Ru1 C6 88.70(16) 2_556 .
C1 Ru1 C6 88.70(16) . 2_556
C1 Ru1 C6 91.30(16) 2_556 2_556
C6 Ru1 C6 180.0(2) . 2_556
C1 Ru1 Cl1 91.30(13) . .
C1 Ru1 Cl1 88.70(13) 2_556 .
C6 Ru1 Cl1 90.81(12) . .
C6 Ru1 Cl1 89.19(12) 2_556 .
C1 Ru1 Cl1 88.70(13) . 2_556
C1 Ru1 Cl1 91.30(13) 2_556 2_556
C6 Ru1 Cl1 89.19(12) . 2_556
C6 Ru1 Cl1 90.81(12) 2_556 2_556
Cl1 Ru1 Cl1 180.00(5) . 2_556
N1 C6 Ru1 178.1(4) . .
N2 C1 Ru1 177.3(4) . .
C1 N2 C2 175.1(5) . .
N2 C2 C3 106.7(4) . .
N2 C2 C4 108.4(4) . .
C3 C2 C4 111.2(5) . .
N2 C2 C5 108.0(4) . .
C3 C2 C5 110.5(5) . .
C4 C2 C5 111.9(5) . .
C6 N1 C7 174.6(4) . .
N1 C7 C10 108.1(4) . .
N1 C7 C8 106.3(4) . .
C10 C7 C8 112.7(6) . .
N1 C7 C9 107.8(4) . .
C10 C7 C9 114.0(6) . .
C8 C7 C9 107.5(5) . .
F1 C11 C12 119.9(4) . .
F1 C11 C13 117.7(4) . 2_765
C12 C11 C13 122.4(4) . 2_765
C11 C12 C13 116.7(4) . .
C11 C12 I1 121.3(3) . .
C13 C12 I1 122.1(3) . .
F2 C13 C11 118.4(4) . 2_765
F2 C13 C12 120.6(4) . .
C11 C13 C12 120.9(4) 2_765 .
Cl4 C14 Cl3 109.8(3) . .

loop_
_geom_bond_atom_site_label_1
_geom_bond_atom_site_label_2
_geom_bond_distance
_geom_bond_site_symmetry_2
Ru1 C1 1.995(4) .
Ru1 C1 1.995(4) 2_556
Ru1 C6 1.998(4) .
Ru1 C6 1.998(4) 2_556
Ru1 Cl1 2.4204(11) .
Ru1 Cl1 2.4204(11) 2_556
I1 C12 2.096(4) .
Cl3 C14 1.749(6) .
Cl4 C14 1.743(7) .
C6 N1 1.155(5) .
C1 N2 1.158(5) .
F1 C11 1.347(5) .
F2 C13 1.343(5) .
N2 C2 1.460(5) .
C2 C3 1.511(8) .
C2 C4 1.513(7) .
C2 C5 1.506(7) .
N1 C7 1.465(5) .
C7 C10 1.472(8) .
C7 C8 1.514(7) .
C7 C9 1.514(8) .
C11 C12 1.372(6) .
C11 C13 1.379(6) 2_765
C12 C13 1.387(6) .
C13 C11 1.379(6) 2_765
